data_2102113
loop_
_publ_author_name
'Zhao, Yusheng'
'Chu, Fuming'
'Von Dreele, Robert B.'
'Zhu, Qing'

_publ_section_title
;
 Structural phase transitions of HfV~2~ at low temperatures
;
_journal_issue 4
_journal_name_full 'Acta Crystallographica Section B'
_journal_page_first 601
_journal_page_last 606
_journal_paper_doi 10.1107/S0108768100003633
_journal_volume 56
_journal_year 2000
_space_group_IT_number 74
_symmetry_cell_setting orthorhombic
_symmetry_space_group_name_Hall '-I 2b 2'
_symmetry_space_group_name_H-M 'I m m a'
_audit_creation_method 'from EXP file using GSAS2CIF'
_cell_angle_alpha 90.0
_cell_angle_beta 90.0
_cell_angle_gamma 90.0
_cell_length_a 5.19096(8)
_cell_length_b 5.21235(9)
_cell_length_c 7.41751(10)
_cell_volume 200.696(5)
_computing_structure_refinement GSAS
_diffrn_radiation_wavelength .7508
_refine_ls_goodness_of_fit_all 4.24
_refine_ls_number_parameters 14
_refine_ls_shift/esd_max 2.32
_refine_ls_shift/esd_mean .24
_reflns_number_observed 0
_cod_data_source_file os0043.cif
_cod_data_source_block IMMA_90K_publ
_cod_database_code 2102113

loop_
_symmetry_equiv_pos_as_xyz
+x,+y,+z
-x,+y,+z
+x,-y+1/2,+z
-x,-y+1/2,+z
-x,-y,-z
+x,-y,-z
-x,+y+1/2,-z
+x,+y+1/2,-z
+x+1/2,+y+1/2,+z+1/2
-x+1/2,+y+1/2,+z+1/2
+x+1/2,-y,+z+1/2
-x+1/2,-y,+z+1/2
-x+1/2,-y+1/2,-z+1/2
+x+1/2,-y+1/2,-z+1/2
-x+1/2,+y,-z+1/2
+x+1/2,+y,-z+1/2

loop_
_atom_site_label
_atom_site_fract_x
_atom_site_fract_y
_atom_site_fract_z
_atom_site_U_iso_or_equiv
_atom_site_thermal_displace_type
_atom_site_occupancy
V1 .0 .0 .0 .0114(18) Uiso 1.0
V2 .25 .75 .25 .021(2) Uiso 1.0
Hf .0 .25 .3753(4) .005 Uiso 1.0

loop_
_atom_type_symbol
HF
V

loop_
_geom_bond_atom_site_label_1
_geom_bond_atom_site_label_2
_geom_bond_site_symmetry_2
_geom_bond_distance
_geom_bond_publ_flag
V1 V1 3_555 2.6062(5) yes
V1 V2 1_545 2.6117(2) yes
V1 V2 3_555 2.6117(2) yes
V1 V2 2_555 2.5955(4) yes
V1 Hf 1_555 3.073(3) yes
V1 Hf 13_555 3.0481(9) yes
V1 Hf 1_555 3.0560(9) yes
V1 Hf 5_566 3.068(3) yes
Hf Hf 5_566 3.196(4) yes
Hf Hf 13_555 3.192(4) yes
